data_2202761
loop_
_publ_author_name
'Karakurt, Tuncay'
'Din\,cer, Muharrem'
'Y\?ilmaz, \.Ibrahim'
'\,Cukuroval\?i, Alaadd\?in'

_publ_section_title
1-{(2<i>E</i>)-2-[(Aminocarbonothioyl)hydrazono]-2-(3-mesityl-3-methylcyclobutyl)ethyl}pyrrolidine-2,5-dione
_journal_issue 12
_journal_name_full 'Acta Crystallographica Section E'
_journal_page_first o1997
_journal_page_last o1999
_journal_paper_doi 10.1107/S1600536803026096
_journal_volume 59
_journal_year 2003
_chemical_formula_iupac 'C21 H28 N4 O2 S'
_chemical_formula_moiety 'C21 H28 N4 O2 S'
_chemical_formula_sum 'C21 H28 N4 O2 S'
_chemical_formula_weight 400.53
_chemical_name_systematic
;
1-{(2E)-2-[(Aminocarbonothioyl)hydrazono]-2-(3-mesityl-3-
methylcyclobutyl)ethyl}pyrrolidine-2,5-dione
;
_space_group_IT_number 19
_symmetry_cell_setting orthorhombic
_symmetry_space_group_name_Hall 'P 2ac 2ab'
_symmetry_space_group_name_H-M 'P 21 21 21'
_atom_sites_solution_hydrogens geom
_atom_sites_solution_primary direct
_atom_sites_solution_secondary difmap
_audit_creation_method SHELXL97
_cell_angle_alpha 90
_cell_angle_beta 90
_cell_angle_gamma 90
_cell_formula_units_Z 4
_cell_length_a 8.8720(7)
_cell_length_b 10.8100(11)
_cell_length_c 21.9284(19)
_cell_measurement_reflns_used 4921
_cell_measurement_temperature 293(2)
_cell_measurement_theta_max 29.77
_cell_measurement_theta_min 1.15
_cell_volume 2103.1(3)
_computing_cell_refinement X-AREA
_computing_data_collection 'X-AREA (Stoe & Cie, 2001)'
_computing_data_reduction 'X-RED (Stoe & Cie, 2001)'
_computing_molecular_graphics 'ORTEP-3 for Windows (Farrugia, 1997) and PLATON (Spek, 1990)'
_computing_publication_material 'WinGX (Farrugia, 1999)'
_computing_structure_refinement 'SHELXL97 (Sheldrick, 1997)'
_computing_structure_solution 'SHELXS86 (Sheldrick, 1990)'
_diffrn_ambient_temperature 293(2)
_diffrn_detector_area_resol_mean 6.67
_diffrn_measured_fraction_theta_full 1.000
_diffrn_measured_fraction_theta_max 1.000
_diffrn_measurement_device_type 'Stoe IPDS 2'
_diffrn_measurement_method \f
_diffrn_radiation_monochromator 'plane graphite'
_diffrn_radiation_source 'fine-focus sealed tube'
_diffrn_radiation_type MoK\a
_diffrn_radiation_wavelength 0.71073
_diffrn_reflns_av_R_equivalents 0.044
_diffrn_reflns_av_sigmaI/netI 0.058
_diffrn_reflns_limit_h_max 9
_diffrn_reflns_limit_h_min -10
_diffrn_reflns_limit_k_max 11
_diffrn_reflns_limit_k_min -12
_diffrn_reflns_limit_l_max 26
_diffrn_reflns_limit_l_min -26
_diffrn_reflns_number 9857
_diffrn_reflns_theta_full 25.00
_diffrn_reflns_theta_max 25.00
_diffrn_reflns_theta_min 1.86
_diffrn_standards_decay_% 'no decay'
_diffrn_standards_interval_count 0
_diffrn_standards_interval_time 120
_diffrn_standards_number 0
_exptl_absorpt_coefficient_mu 0.178
_exptl_absorpt_correction_T_max 0.971
_exptl_absorpt_correction_T_min 0.936
_exptl_absorpt_correction_type integration
_exptl_absorpt_process_details '(X-RED; Stoe & Cie, 2001)'
_exptl_crystal_colour colourless
_exptl_crystal_density_diffrn 1.265
_exptl_crystal_density_meas ?
_exptl_crystal_density_method 'not measured'
_exptl_crystal_description shapeless
_exptl_crystal_F_000 856
_exptl_crystal_size_max 0.52
_exptl_crystal_size_mid 0.34
_exptl_crystal_size_min 0.22
_refine_diff_density_max 0.20
_refine_diff_density_min -0.18
_refine_ls_abs_structure_details 'Flack (1983), with x Friedel pairs'
_refine_ls_abs_structure_Flack 0.00(13)
_refine_ls_extinction_coef 0.0032(11)
_refine_ls_extinction_expression 'Fc^*^ = kFc[1+0.001xFc^2^\l^3^/sin(2\q)]^-1/4^'
_refine_ls_extinction_method 'SHELXL97 (Sheldrick, 1997)'
_refine_ls_goodness_of_fit_ref 0.880
_refine_ls_hydrogen_treatment constr
_refine_ls_matrix_type full
_refine_ls_number_parameters 254
_refine_ls_number_reflns 3703
_refine_ls_number_restraints 0
_refine_ls_restrained_S_all 0.880
_refine_ls_R_factor_all 0.075
_refine_ls_R_factor_gt 0.043
_refine_ls_shift/su_max 0.000
_refine_ls_shift/su_mean 0.000
_refine_ls_structure_factor_coef Fsqd
_refine_ls_weighting_details 'calc w = 1/[\s^2^(Fo^2^)+(0.0586P)^2^] where P=(Fo^2^+2Fc^2^)/3'
_refine_ls_weighting_scheme calc
_refine_ls_wR_factor_gt 0.101
_refine_ls_wR_factor_ref 0.110
_reflns_number_gt 2270
_reflns_number_total 3703
_reflns_threshold_expression I>2\s(I)
_cod_data_source_file na6266.cif
_cod_data_source_block I
_cod_depositor_comments
;
The following automatic conversions were performed:

'_exptl_crystal_density_meas' value 'not measured' was changed to '?'
- the value is perceived as not measured.

Automatic conversion script
Id: cif_fix_values 3008 2015-01-20 13:52:24Z robertas 
;
_cod_database_code 2202761
_cod_database_fobs_code 2202761

loop_
_symmetry_equiv_pos_as_xyz
'x, y, z'
'-x+1/2, -y, z+1/2'
'x+1/2, -y+1/2, -z'
'-x, y+1/2, -z+1/2'

loop_
_atom_site_label
_atom_site_fract_x
_atom_site_fract_y
_atom_site_fract_z
_atom_site_U_iso_or_equiv
_atom_site_adp_type
_atom_site_calc_flag
_atom_site_refinement_flags
_atom_site_occupancy
_atom_site_disorder_assembly
_atom_site_disorder_group
_atom_site_type_symbol
O1 -0.0857(4) -0.0323(4) -0.14382(14) 0.1229(13) Uani d . 1 . . O
C6 -0.1419(5) -0.2425(6) -0.1106(2) 0.1157(17) Uani d . 1 . . C
H6A -0.1455 -0.2825 -0.1502 0.139 Uiso calc R 1 . . H
H6B -0.2443 -0.2285 -0.0967 0.139 Uiso calc R 1 . . H
C7 -0.0586(5) -0.1233(5) -0.11463(18) 0.0875(13) Uani d . 1 . . C
C5 -0.0575(5) -0.3217(5) -0.0656(2) 0.1064(15) Uani d . 1 . . C
H5A -0.1221 -0.3454 -0.0319 0.128 Uiso calc R 1 . . H
H5B -0.0192 -0.3959 -0.0851 0.128 Uiso calc R 1 . . H
C12 0.3184(4) -0.3655(3) -0.24173(14) 0.0648(9) Uani d . 1 . . C
H12A 0.2297 -0.3146 -0.2419 0.097 Uiso calc R 1 . . H
H12B 0.2911 -0.4491 -0.2319 0.097 Uiso calc R 1 . . H
H12C 0.3648 -0.3633 -0.2813 0.097 Uiso calc R 1 . . H
N4 0.0645(3) -0.1326(3) -0.07689(12) 0.0667(7) Uani d . 1 . . N
C4 0.0674(5) -0.2423(4) -0.04439(16) 0.0776(10) Uani d . 1 . . C
C3 0.1775(4) -0.0367(3) -0.06958(17) 0.0726(10) Uani d . 1 . . C
H3A 0.2021 -0.0295 -0.0266 0.087 Uiso calc R 1 . . H
H3B 0.1347 0.0415 -0.0825 0.087 Uiso calc R 1 . . H
C8 0.3209(4) -0.1577(3) -0.15280(13) 0.0522(7) Uani d . 1 . . C
H8 0.2261 -0.1537 -0.1756 0.063 Uiso calc R 1 . . H
C11 0.4303(4) -0.3165(2) -0.19367(12) 0.0482(7) Uani d . 1 . . C
C10 0.4504(4) -0.1721(3) -0.19732(13) 0.0528(8) Uani d . 1 . . C
H10A 0.5463 -0.1429 -0.1817 0.063 Uiso calc R 1 . . H
H10B 0.4301 -0.1378 -0.2374 0.063 Uiso calc R 1 . . H
C9 0.3484(4) -0.2920(3) -0.13235(14) 0.0568(8) Uani d . 1 . . C
H9A 0.2568 -0.3397 -0.1271 0.068 Uiso calc R 1 . . H
H9B 0.4132 -0.2992 -0.0969 0.068 Uiso calc R 1 . . H
O2 0.1597(4) -0.2667(4) -0.00665(13) 0.1083(10) Uani d . 1 . . O
C1 0.3205(4) -0.0589(3) -0.10468(13) 0.0528(8) Uani d . 1 . . C
C19 0.6713(4) -0.2810(3) -0.28727(14) 0.0668(9) Uani d . 1 . . C
H19A 0.5768 -0.2384 -0.2836 0.100 Uiso calc R 1 . . H
H19B 0.6763 -0.3211 -0.3263 0.100 Uiso calc R 1 . . H
H19C 0.7525 -0.2228 -0.2837 0.100 Uiso calc R 1 . . H
C13 0.5705(4) -0.3973(2) -0.19327(12) 0.0487(7) Uani d . 1 . . C
C14 0.6841(4) -0.3768(3) -0.23728(13) 0.0534(8) Uani d . 1 . . C
C21 0.4668(5) -0.5378(3) -0.10842(16) 0.0769(11) Uani d . 1 . . C
H21A 0.5036 -0.6056 -0.0844 0.115 Uiso calc R 1 . . H
H21B 0.3798 -0.5639 -0.1311 0.115 Uiso calc R 1 . . H
H21C 0.4396 -0.4705 -0.0820 0.115 Uiso calc R 1 . . H
N1 0.4429(3) 0.0007(2) -0.09478(10) 0.0573(7) Uani d . 1 . . N
C18 0.5886(4) -0.4957(3) -0.15214(13) 0.0552(8) Uani d . 1 . . C
N2 0.4392(4) 0.0900(2) -0.04881(11) 0.0620(7) Uani d . 1 . . N
H2 0.3548 0.1115 -0.0326 0.074 Uiso calc R 1 . . H
C15 0.8135(4) -0.4490(3) -0.23612(16) 0.0651(9) Uani d . 1 . . C
H15 0.8872 -0.4350 -0.2655 0.078 Uiso calc R 1 . . H
C17 0.7229(4) -0.5630(3) -0.15342(16) 0.0684(10) Uani d . 1 . . C
H17 0.7353 -0.6268 -0.1254 0.082 Uiso calc R 1 . . H
C16 0.8375(4) -0.5399(3) -0.19378(17) 0.0692(9) Uani d . 1 . . C
C2 0.5686(5) 0.1421(3) -0.03012(14) 0.0603(8) Uani d . 1 . . C
S1 0.56572(12) 0.24478(10) 0.02692(4) 0.0801(3) Uani d . 1 . . S
N3 0.6932(4) 0.1101(3) -0.05877(15) 0.0839(10) Uani d . 1 . . N
H3C 0.6895 0.0576 -0.0882 0.101 Uiso calc R 1 . . H
H3D 0.7781 0.1416 -0.0480 0.101 Uiso calc R 1 . . H
C20 0.9799(4) -0.6164(4) -0.1929(2) 0.0994(14) Uani d . 1 . . C
H20A 1.0471 -0.5877 -0.2241 0.149 Uiso calc R 1 . . H
H20B 0.9553 -0.7016 -0.2001 0.149 Uiso calc R 1 . . H
H20C 1.0278 -0.6086 -0.1538 0.149 Uiso calc R 1 . . H

loop_
_atom_site_aniso_label
_atom_site_aniso_U_11
_atom_site_aniso_U_22
_atom_site_aniso_U_33
_atom_site_aniso_U_12
_atom_site_aniso_U_13
_atom_site_aniso_U_23
O1 0.095(2) 0.176(4) 0.098(2) 0.049(3) 0.0027(19) 0.008(2)
C6 0.076(3) 0.177(5) 0.094(3) -0.053(4) 0.004(2) -0.032(4)
C7 0.057(3) 0.139(4) 0.066(2) 0.009(3) 0.004(2) -0.022(2)
C5 0.078(3) 0.117(4) 0.125(3) -0.038(3) 0.026(3) -0.034(3)
C12 0.053(2) 0.063(2) 0.079(2) -0.0024(19) -0.0095(18) -0.0176(17)
N4 0.0505(17) 0.075(2) 0.0745(16) -0.0022(17) 0.0008(17) -0.0230(16)
C4 0.070(2) 0.093(3) 0.070(2) -0.018(3) 0.013(2) -0.021(2)
C3 0.064(2) 0.059(2) 0.096(2) 0.001(2) 0.006(2) -0.0231(19)
C8 0.0505(19) 0.0425(16) 0.0635(18) 0.0019(16) -0.0054(16) -0.0099(14)
C11 0.0472(18) 0.0387(15) 0.0585(16) -0.0009(15) -0.0004(17) -0.0053(13)
C10 0.054(2) 0.0433(17) 0.0615(17) -0.0015(16) -0.0068(16) -0.0038(13)
C9 0.053(2) 0.0474(19) 0.0697(19) -0.0040(15) 0.0065(16) -0.0039(14)
O2 0.111(2) 0.125(3) 0.0882(17) -0.001(2) -0.0120(18) 0.0003(18)
C1 0.054(2) 0.0423(16) 0.0618(17) 0.0061(17) -0.0028(16) -0.0053(14)
C19 0.065(2) 0.060(2) 0.076(2) -0.0057(19) 0.0168(17) 0.0013(17)
C13 0.0480(17) 0.0428(16) 0.0552(15) 0.0006(15) -0.0043(17) -0.0098(13)
C14 0.0481(19) 0.0476(17) 0.0644(18) -0.0047(17) -0.0007(16) -0.0082(15)
C21 0.104(3) 0.049(2) 0.078(2) 0.010(2) 0.014(2) 0.0132(17)
N1 0.0610(18) 0.0413(14) 0.0695(16) -0.0003(15) -0.0052(14) -0.0104(12)
C18 0.063(2) 0.0431(17) 0.0597(17) 0.0051(18) 0.0007(16) -0.0029(14)
N2 0.0602(17) 0.0537(16) 0.0721(16) -0.0063(15) -0.0015(15) -0.0188(13)
C15 0.054(2) 0.064(2) 0.077(2) 0.002(2) 0.0056(18) -0.0120(18)
C17 0.081(3) 0.053(2) 0.071(2) 0.012(2) -0.0129(19) 0.0017(17)
C16 0.054(2) 0.070(2) 0.083(2) 0.010(2) -0.010(2) -0.014(2)
C2 0.071(2) 0.0446(17) 0.0652(17) -0.0022(19) -0.007(2) -0.0035(15)
S1 0.0854(7) 0.0730(6) 0.0819(5) -0.0114(6) -0.0063(5) -0.0265(5)
N3 0.062(2) 0.083(2) 0.107(2) -0.0051(18) -0.0055(19) -0.0308(18)
C20 0.068(3) 0.109(3) 0.121(3) 0.034(2) -0.015(2) -0.016(3)

loop_
_atom_type_symbol
_atom_type_description
_atom_type_scat_dispersion_real
_atom_type_scat_dispersion_imag
_atom_type_scat_source
C C 0.0033 0.0016 'International Tables Vol C Tables 4.2.6.8 and 6.1.1.4'
H H 0.0000 0.0000 'International Tables Vol C Tables 4.2.6.8 and 6.1.1.4'
N N 0.0061 0.0033 'International Tables Vol C Tables 4.2.6.8 and 6.1.1.4'
O O 0.0106 0.0060 'International Tables Vol C Tables 4.2.6.8 and 6.1.1.4'
S S 0.1246 0.1234 'International Tables Vol C Tables 4.2.6.8 and 6.1.1.4'

loop_
_geom_angle_atom_site_label_1
_geom_angle_atom_site_label_2
_geom_angle_atom_site_label_3
_geom_angle
_geom_angle_publ_flag
C7 C6 C5 106.5(4) ?
C7 C6 H6A 110.4 ?
C5 C6 H6A 110.4 ?
C7 C6 H6B 110.4 ?
C5 C6 H6B 110.4 ?
H6A C6 H6B 108.6 ?
O1 C7 N4 122.8(5) ?
O1 C7 C6 130.0(5) ?
N4 C7 C6 107.2(4) ?
C4 C5 C6 104.4(4) ?
C4 C5 H5A 110.9 ?
C6 C5 H5A 110.9 ?
C4 C5 H5B 110.9 ?
C6 C5 H5B 110.9 ?
H5A C5 H5B 108.9 ?
C11 C12 H12A 109.5 ?
C11 C12 H12B 109.5 ?
H12A C12 H12B 109.5 ?
C11 C12 H12C 109.5 ?
H12A C12 H12C 109.5 ?
H12B C12 H12C 109.5 ?
C7 N4 C4 112.8(4) ?
C7 N4 C3 124.3(4) ?
C4 N4 C3 122.8(3) ?
O2 C4 N4 124.0(4) ?
O2 C4 C5 127.2(5) ?
N4 C4 C5 108.8(4) ?
N4 C3 C1 114.4(3) ?
N4 C3 H3A 108.7 ?
C1 C3 H3A 108.7 ?
N4 C3 H3B 108.7 ?
C1 C3 H3B 108.7 ?
H3A C3 H3B 107.6 ?
C1 C8 C10 121.8(3) ?
C1 C8 C9 117.8(2) ?
C10 C8 C9 88.3(2) ?
C1 C8 H8 109.0 ?
C10 C8 H8 109.0 ?
C9 C8 H8 109.0 ?
C13 C11 C12 109.4(2) ?
C13 C11 C9 118.4(2) ?
C12 C11 C9 110.5(3) ?
C13 C11 C10 118.5(3) ?
C12 C11 C10 112.3(3) ?
C9 C11 C10 85.9(2) ?
C8 C10 C11 89.0(2) ?
C8 C10 H10A 113.8 ?
C11 C10 H10A 113.8 ?
C8 C10 H10B 113.8 ?
C11 C10 H10B 113.8 ?
H10A C10 H10B 111.0 ?
C8 C9 C11 89.0(2) ?
C8 C9 H9A 113.8 ?
C11 C9 H9A 113.8 ?
C8 C9 H9B 113.8 ?
C11 C9 H9B 113.8 ?
H9A C9 H9B 111.0 ?
N1 C1 C8 118.4(3) ?
N1 C1 C3 123.3(3) ?
C8 C1 C3 118.4(3) ?
C14 C19 H19A 109.5 ?
C14 C19 H19B 109.5 ?
H19A C19 H19B 109.5 ?
C14 C19 H19C 109.5 ?
H19A C19 H19C 109.5 ?
H19B C19 H19C 109.5 ?
C18 C13 C14 118.4(3) ?
C18 C13 C11 122.2(3) ?
C14 C13 C11 119.3(3) ?
C15 C14 C13 119.3(3) ?
C15 C14 C19 117.4(3) ?
C13 C14 C19 123.3(3) ?
C18 C21 H21A 109.5 ?
C18 C21 H21B 109.5 ?
H21A C21 H21B 109.5 ?
C18 C21 H21C 109.5 ?
H21A C21 H21C 109.5 ?
H21B C21 H21C 109.5 ?
C1 N1 N2 116.7(3) yes
C17 C18 C13 118.6(3) ?
C17 C18 C21 117.8(3) ?
C13 C18 C21 123.5(3) ?
C2 N2 N1 119.3(3) yes
C2 N2 H2 120.3 ?
N1 N2 H2 120.3 ?
C16 C15 C14 123.0(3) ?
C16 C15 H15 118.5 ?
C14 C15 H15 118.5 ?
C16 C17 C18 123.4(3) ?
C16 C17 H17 118.3 ?
C18 C17 H17 118.3 ?
C15 C16 C17 116.9(3) ?
C15 C16 C20 122.2(4) ?
C17 C16 C20 120.8(4) ?
N3 C2 N2 117.5(3) yes
N3 C2 S1 123.0(3) yes
N2 C2 S1 119.5(3) yes
C2 N3 H3C 120.0 ?
C2 N3 H3D 120.0 ?
H3C N3 H3D 120.0 ?
C16 C20 H20A 109.5 ?
C16 C20 H20B 109.5 ?
H20A C20 H20B 109.5 ?
C16 C20 H20C 109.5 ?
H20A C20 H20C 109.5 ?
H20B C20 H20C 109.5 ?

loop_
_geom_bond_atom_site_label_1
_geom_bond_atom_site_label_2
_geom_bond_site_symmetry_2
_geom_bond_distance
_geom_bond_publ_flag
O1 C7 . 1.198(5) yes
C6 C7 . 1.488(7) ?
C6 C5 . 1.505(7) ?
C6 H6A . 0.9700 ?
C6 H6B . 0.9700 ?
C7 N4 . 1.374(5) yes
C5 C4 . 1.477(6) ?
C5 H5A . 0.9700 ?
C5 H5B . 0.9700 ?
C12 C11 . 1.542(4) ?
C12 H12A . 0.9600 ?
C12 H12B . 0.9600 ?
C12 H12C . 0.9600 ?
N4 C4 . 1.384(5) yes
N4 C3 . 1.451(4) ?
C4 O2 . 1.194(5) yes
C3 C1 . 1.503(5) ?
C3 H3A . 0.9700 ?
C3 H3B . 0.9700 ?
C8 C1 . 1.501(4) ?
C8 C10 . 1.515(4) ?
C8 C9 . 1.539(4) ?
C8 H8 . 0.9800 ?
C11 C13 . 1.520(4) ?
C11 C9 . 1.551(4) ?
C11 C10 . 1.573(4) ?
C10 H10A . 0.9700 ?
C10 H10B . 0.9700 ?
C9 H9A . 0.9700 ?
C9 H9B . 0.9700 ?
C1 N1 . 1.281(4) yes
C19 C14 . 1.512(4) ?
C19 H19A . 0.9600 ?
C19 H19B . 0.9600 ?
C19 H19C . 0.9600 ?
C13 C18 . 1.404(4) ?
C13 C14 . 1.413(4) ?
C14 C15 . 1.388(5) ?
C21 C18 . 1.514(5) ?
C21 H21A . 0.9600 ?
C21 H21B . 0.9600 ?
C21 H21C . 0.9600 ?
N1 N2 . 1.396(3) ?
C18 C17 . 1.397(5) ?
N2 C2 . 1.343(4) yes
N2 H2 . 0.8600 ?
C15 C16 . 1.368(5) ?
C15 H15 . 0.9300 ?
C17 C16 . 1.371(5) ?
C17 H17 . 0.9300 ?
C16 C20 . 1.510(5) ?
C2 N3 . 1.317(5) yes
C2 S1 . 1.672(3) yes
N3 H3C . 0.8600 ?
N3 H3D . 0.8600 ?
C20 H20A . 0.9600 ?
C20 H20B . 0.9600 ?
C20 H20C . 0.9600 ?

loop_
_geom_hbond_atom_site_label_D
_geom_hbond_atom_site_label_H
_geom_hbond_atom_site_label_A
_geom_hbond_site_symmetry_A
_geom_hbond_distance_DH
_geom_hbond_distance_HA
_geom_hbond_distance_DA
_geom_hbond_angle_DHA
N3 H3D S1 3 0.86 2.87 3.725(3) 173
N3 H3C O1 1_655 0.86 2.53 3.114(5) 126

loop_
_cod_related_entry_id
_cod_related_entry_database
_cod_related_entry_code
1 ChemSpider 4893721
